data_2209747
loop_
_publ_author_name
'Sefero\(glu, Zeynel'
'H\"okelek, Tuncer'
'\,Sahin, Ertan'
'Ertan, Nermin'

_publ_section_title
;
 <i>N</i>-{4-[(2-Phenyl-1<i>H</i>-indol-3-yl)diazenyl]phenyl}acetamide
;
_journal_coeditor_code BH2035
_journal_issue 8
_journal_name_full 'Acta Crystallographica Section E'
_journal_page_first o3492
_journal_page_last o3494
_journal_paper_doi 10.1107/S1600536806028133
_journal_volume 62
_journal_year 2006
_chemical_formula_iupac 'C22 H18 N4 O'
_chemical_formula_moiety 'C22 H18 N4 O'
_chemical_formula_sum 'C22 H18 N4 O'
_chemical_formula_weight 354.41
_chemical_melting_point .452E-305
_chemical_name_systematic
;
N-{4-[(2-Phenyl-1H-indol-3-yl)diazenyl]phenyl}acetamide
;
_space_group_IT_number 19
_symmetry_cell_setting orthorhombic
_symmetry_space_group_name_Hall 'P 2ac 2ab'
_symmetry_space_group_name_H-M 'P 21 21 21'
_atom_sites_solution_hydrogens geom
_atom_sites_solution_primary direct
_atom_sites_solution_secondary difmap
_audit_creation_method SHELXL97
_cell_angle_alpha 90
_cell_angle_beta 90
_cell_angle_gamma 90
_cell_formula_units_Z 4
_cell_length_a 5.996(5)
_cell_length_b 14.786(5)
_cell_length_c 20.531(5)
_cell_measurement_reflns_used 7269
_cell_measurement_temperature 296(2)
_cell_measurement_theta_max 30.5311
_cell_measurement_theta_min 2.4152
_cell_volume 1820.2(17)
_computing_cell_refinement CrystalClear
_computing_data_collection 'CrystalClear (Rigaku/MSC, 2005)'
_computing_data_reduction CrystalClear
_computing_molecular_graphics 'ORTEP-3 for Windows (Farrugia, 1997)'
_computing_publication_material 'WinGX (Farrugia, 1999)'
_computing_structure_refinement 'SHELXL97 (Sheldrick, 1997)'
_computing_structure_solution 'SHELXS97 (Sheldrick, 1997)'
_diffrn_ambient_temperature 296(2)
_diffrn_measured_fraction_theta_full 0.996
_diffrn_measured_fraction_theta_max 0.996
_diffrn_measurement_device_type 'Rigaku R-AXIS RAPID-S'
_diffrn_measurement_method \w
_diffrn_radiation_monochromator graphite
_diffrn_radiation_source 'fine-focus sealed tube'
_diffrn_radiation_type MoK\a
_diffrn_radiation_wavelength 0.71073
_diffrn_reflns_av_R_equivalents 0.0940
_diffrn_reflns_av_sigmaI/netI 0.0417
_diffrn_reflns_limit_h_max 8
_diffrn_reflns_limit_h_min -7
_diffrn_reflns_limit_k_max 21
_diffrn_reflns_limit_k_min -21
_diffrn_reflns_limit_l_max 29
_diffrn_reflns_limit_l_min -29
_diffrn_reflns_number 52939
_diffrn_reflns_theta_full 30.58
_diffrn_reflns_theta_max 30.58
_diffrn_reflns_theta_min 2.42
_diffrn_standards_decay_% 0
_diffrn_standards_interval_count 0
_diffrn_standards_interval_time 0
_diffrn_standards_number 0
_exptl_absorpt_coefficient_mu 0.082
_exptl_absorpt_correction_type none
_exptl_crystal_colour red
_exptl_crystal_density_diffrn 1.293
_exptl_crystal_density_method 'not measured'
_exptl_crystal_description block
_exptl_crystal_F_000 744
_exptl_crystal_size_max 0.35
_exptl_crystal_size_mid 0.25
_exptl_crystal_size_min 0.15
_refine_diff_density_max 0.114
_refine_diff_density_min -0.171
_refine_ls_extinction_method none
_refine_ls_goodness_of_fit_ref 1.171
_refine_ls_hydrogen_treatment mixed
_refine_ls_matrix_type full
_refine_ls_number_parameters 305
_refine_ls_number_reflns 3181
_refine_ls_number_restraints 0
_refine_ls_restrained_S_all 1.171
_refine_ls_R_factor_all 0.1329
_refine_ls_R_factor_gt 0.0774
_refine_ls_shift/su_max 0.000
_refine_ls_shift/su_mean 0.000
_refine_ls_structure_factor_coef Fsqd
_refine_ls_weighting_details 'calc w=1/[\s^2^(Fo^2^)+(0.0475P)^2^+0.2413P] where P=(Fo^2^+2Fc^2^)/3'
_refine_ls_weighting_scheme calc
_refine_ls_wR_factor_gt 0.1370
_refine_ls_wR_factor_ref 0.1561
_reflns_number_gt 1973
_reflns_number_total 3181
_reflns_threshold_expression I>2\s(I)
_cod_data_source_file bh2035.cif
_cod_data_source_block I
_cod_database_code 2209747
_cod_database_fobs_code 2209747

loop_
_symmetry_equiv_pos_as_xyz
'x, y, z'
'-x+1/2, -y, z+1/2'
'x+1/2, -y+1/2, -z'
'-x, y+1/2, -z+1/2'

loop_
_atom_site_type_symbol
_atom_site_label
_atom_site_fract_x
_atom_site_fract_y
_atom_site_fract_z
_atom_site_U_iso_or_equiv
_atom_site_adp_type
_atom_site_calc_flag
_atom_site_refinement_flags
_atom_site_occupancy
O O1 -0.0119(5) 0.7437(2) -0.27775(12) 0.0905(9) Uani d . 1
N N1 0.2999(5) 0.3978(2) 0.14753(15) 0.0677(8) Uani d . 1
N N2 0.1208(5) 0.54726(19) 0.02282(14) 0.0641(8) Uani d . 1
N N3 -0.0605(5) 0.5927(2) 0.02152(14) 0.0652(8) Uani d . 1
N N4 -0.2452(6) 0.7983(2) -0.20133(16) 0.0736(9) Uani d . 1
C C1 0.5090(8) 0.4326(3) -0.02206(19) 0.0743(10) Uani d . 1
C C2 0.6804(8) 0.4038(3) -0.0613(2) 0.0813(12) Uani d . 1
C C3 0.8470(8) 0.3492(3) -0.0376(2) 0.0818(12) Uani d . 1
C C4 0.8443(7) 0.3239(3) 0.0263(2) 0.0740(11) Uani d . 1
C C5 0.6764(7) 0.3532(3) 0.0666(2) 0.0684(10) Uani d . 1
C C6 0.5040(6) 0.4078(2) 0.04375(17) 0.0613(8) Uani d . 1
C C7 0.3234(6) 0.4368(2) 0.08750(17) 0.0612(9) Uani d . 1
C C8 0.1165(7) 0.4341(2) 0.17957(17) 0.0650(9) Uani d . 1
C C9 0.0324(8) 0.4120(3) 0.2403(2) 0.0789(11) Uani d . 1
C C10 -0.1572(8) 0.4562(3) 0.2605(2) 0.0849(12) Uani d . 1
C C11 -0.2579(8) 0.5207(3) 0.2210(2) 0.0820(12) Uani d . 1
C C12 -0.1759(7) 0.5424(3) 0.1604(2) 0.0715(10) Uani d . 1
C C13 0.0188(6) 0.4985(2) 0.13894(16) 0.0618(8) Uani d . 1
C C14 0.1516(6) 0.4997(2) 0.08021(16) 0.0592(8) Uani d . 1
C C15 -0.0925(6) 0.6413(2) -0.03707(18) 0.0605(9) Uani d . 1
C C16 -0.2977(7) 0.6838(3) -0.04350(19) 0.0682(10) Uani d . 1
C C17 -0.3449(7) 0.7345(2) -0.09798(18) 0.0680(10) Uani d . 1
C C18 -0.1876(6) 0.7449(2) -0.14677(17) 0.0640(9) Uani d . 1
C C19 0.0209(7) 0.7045(3) -0.1396(2) 0.0792(12) Uani d . 1
C C20 0.0656(7) 0.6525(3) -0.0855(2) 0.0756(11) Uani d . 1
C C21 -0.1663(8) 0.7929(3) -0.26273(19) 0.0780(11) Uani d . 1
C C22 -0.2833(10) 0.8514(4) -0.3109(2) 0.1159(19) Uani d . 1
H H1 0.391(6) 0.355(2) 0.1633(18) 0.078(12) Uiso d . 1
H H4 -0.354(7) 0.831(3) -0.1949(17) 0.075(13) Uiso d . 1
H H11 0.388(7) 0.473(2) -0.0394(16) 0.077(11) Uiso d . 1
H H21 0.677(7) 0.420(2) -0.1068(19) 0.084(12) Uiso d . 1
H H22A -0.1772 0.8903 -0.3318 0.174 Uiso calc R 1
H H22B -0.3932 0.8874 -0.2889 0.174 Uiso calc R 1
H H22C -0.3551 0.8141 -0.3429 0.174 Uiso calc R 1
H H31 0.973(7) 0.329(2) -0.0660(17) 0.080(11) Uiso d . 1
H H41 0.962(7) 0.286(3) 0.0433(17) 0.084(12) Uiso d . 1
H H51 0.683(6) 0.334(2) 0.1089(16) 0.058(10) Uiso d . 1
H H91 0.106(8) 0.369(3) 0.268(2) 0.104(15) Uiso d . 1
H H101 -0.218(7) 0.448(3) 0.3020(19) 0.086(13) Uiso d . 1
H H111 -0.395(6) 0.549(3) 0.2371(18) 0.086(12) Uiso d . 1
H H121 -0.260(6) 0.585(2) 0.1321(15) 0.062(10) Uiso d . 1
H H161 -0.410(7) 0.678(2) -0.0073(17) 0.084(12) Uiso d . 1
H H171 -0.490(8) 0.766(3) -0.1032(19) 0.098(13) Uiso d . 1
H H191 0.119(7) 0.710(3) -0.1721(19) 0.090(14) Uiso d . 1
H H201 0.221(8) 0.623(3) -0.076(2) 0.117(15) Uiso d . 1

loop_
_atom_site_aniso_label
_atom_site_aniso_U_11
_atom_site_aniso_U_22
_atom_site_aniso_U_33
_atom_site_aniso_U_12
_atom_site_aniso_U_13
_atom_site_aniso_U_23
O1 0.101(2) 0.098(2) 0.0726(16) 0.032(2) 0.0059(17) -0.0093(15)
N1 0.068(2) 0.0642(18) 0.0708(19) 0.0074(16) -0.0098(17) 0.0052(16)
N2 0.0603(18) 0.0581(16) 0.0739(19) 0.0018(15) -0.0123(15) -0.0040(14)
N3 0.0629(18) 0.0610(16) 0.0716(19) 0.0014(16) -0.0118(15) -0.0008(15)
N4 0.080(2) 0.075(2) 0.0663(19) 0.027(2) -0.0016(17) -0.0025(16)
C1 0.077(3) 0.071(2) 0.075(3) 0.010(2) -0.009(2) 0.000(2)
C2 0.087(3) 0.083(3) 0.074(3) 0.001(3) 0.004(2) -0.004(2)
C3 0.073(3) 0.075(3) 0.097(3) 0.001(2) 0.011(3) -0.009(2)
C4 0.067(2) 0.067(2) 0.089(3) 0.006(2) -0.004(2) -0.002(2)
C5 0.069(2) 0.066(2) 0.070(2) -0.004(2) -0.009(2) -0.0025(19)
C6 0.063(2) 0.0523(18) 0.068(2) -0.0008(18) -0.0113(18) -0.0086(16)
C7 0.060(2) 0.0545(19) 0.069(2) 0.0009(17) -0.0120(18) -0.0040(16)
C8 0.065(2) 0.062(2) 0.069(2) 0.0002(18) -0.0064(18) -0.0048(17)
C9 0.086(3) 0.073(3) 0.077(3) 0.003(2) 0.000(2) 0.002(2)
C10 0.092(3) 0.082(3) 0.080(3) -0.010(3) 0.012(3) -0.001(2)
C11 0.076(3) 0.079(3) 0.091(3) -0.004(2) 0.009(2) -0.009(2)
C12 0.066(2) 0.060(2) 0.088(3) -0.001(2) -0.006(2) -0.007(2)
C13 0.061(2) 0.0553(18) 0.069(2) -0.0042(17) -0.0098(18) -0.0091(17)
C14 0.059(2) 0.0537(18) 0.065(2) -0.0028(17) -0.0107(18) -0.0060(16)
C15 0.060(2) 0.0525(18) 0.069(2) 0.0005(17) -0.0071(18) -0.0061(16)
C16 0.068(2) 0.070(2) 0.067(2) 0.013(2) 0.001(2) -0.0008(19)
C17 0.065(2) 0.066(2) 0.072(2) 0.021(2) 0.002(2) -0.0066(18)
C18 0.071(2) 0.0586(19) 0.062(2) 0.0109(19) -0.008(2) -0.0067(17)
C19 0.065(2) 0.097(3) 0.076(3) 0.017(2) 0.003(2) 0.007(2)
C20 0.058(2) 0.088(3) 0.081(3) 0.010(2) -0.007(2) 0.005(2)
C21 0.089(3) 0.075(2) 0.070(2) 0.014(2) 0.001(2) -0.011(2)
C22 0.143(5) 0.129(4) 0.075(3) 0.063(4) -0.003(3) 0.010(3)

loop_
_atom_type_symbol
_atom_type_description
_atom_type_scat_dispersion_real
_atom_type_scat_dispersion_imag
_atom_type_scat_source
C C 0.0030 0.0000 'International Tables Vol C Tables 4.2.6.8 and 6.1.1.4'
H H 0.0000 0.0000 'International Tables Vol C Tables 4.2.6.8 and 6.1.1.4'
N N 0.0060 0.0000 'International Tables Vol C Tables 4.2.6.8 and 6.1.1.4'
O O 0.0110 0.0000 'International Tables Vol C Tables 4.2.6.8 and 6.1.1.4'

loop_
_geom_angle_atom_site_label_1
_geom_angle_atom_site_label_2
_geom_angle_atom_site_label_3
_geom_angle
_geom_angle_publ_flag
C7 N1 C8 110.2(3) yes
C7 N1 H1 124(2) ?
C8 N1 H1 126(2) ?
N3 N2 C14 113.4(3) yes
N2 N3 C15 113.6(3) yes
C21 N4 C18 128.5(3) yes
C21 N4 H4 117(3) ?
C18 N4 H4 113(3) ?
C2 C1 C6 120.1(4) ?
C2 C1 H11 121(2) ?
C6 C1 H11 118.8(19) ?
C3 C2 C1 121.2(4) ?
C3 C2 H21 120(3) ?
C1 C2 H21 118(3) ?
C4 C3 C2 119.6(4) ?
C4 C3 H31 119(2) ?
C2 C3 H31 121(2) ?
C3 C4 C5 120.1(4) ?
C3 C4 H41 120(2) ?
C5 C4 H41 120(2) ?
C4 C5 C6 121.6(4) ?
C4 C5 H51 116(2) ?
C6 C5 H51 122(2) ?
C5 C6 C1 117.5(4) ?
C5 C6 C7 120.6(3) ?
C1 C6 C7 121.9(3) ?
N1 C7 C14 107.5(3) yes
N1 C7 C6 120.2(3) yes
C14 C7 C6 132.2(3) yes
C9 C8 N1 128.5(4) yes
C9 C8 C13 123.2(4) yes
N1 C8 C13 108.3(3) yes
C10 C9 C8 117.3(4) ?
C10 C9 H91 121(3) ?
C8 C9 H91 121(3) ?
C9 C10 C11 120.7(5) ?
C9 C10 H101 122(3) ?
C11 C10 H101 117(3) ?
C12 C11 C10 122.1(4) ?
C12 C11 H111 120(2) ?
C10 C11 H111 118(2) ?
C11 C12 C13 118.2(4) ?
C11 C12 H121 119.8(19) ?
C13 C12 H121 122.0(19) ?
C8 C13 C12 118.5(4) ?
C8 C13 C14 106.0(3) ?
C12 C13 C14 135.4(3) ?
N2 C14 C7 121.9(3) yes
N2 C14 C13 130.0(3) yes
C7 C14 C13 108.0(3) yes
C20 C15 C16 119.0(3) ?
C20 C15 N3 125.4(3) ?
C16 C15 N3 115.5(3) ?
C17 C16 C15 120.4(4) ?
C17 C16 H161 121(2) ?
C15 C16 H161 119(2) ?
C16 C17 C18 120.6(4) ?
C16 C17 H171 121(2) ?
C18 C17 H171 118(2) ?
C17 C18 C19 119.2(4) ?
C17 C18 N4 118.0(3) ?
C19 C18 N4 122.8(4) ?
C20 C19 C18 119.9(4) ?
C20 C19 H191 122(3) ?
C18 C19 H191 118(3) ?
C19 C20 C15 120.9(4) ?
C19 C20 H201 124(3) ?
C15 C20 H201 115(3) ?
O1 C21 N4 122.6(4) ?
O1 C21 C22 122.5(4) ?
N4 C21 C22 114.9(4) ?
C21 C22 H22A 109.5 ?
C21 C22 H22B 109.5 ?
H22A C22 H22B 109.5 ?
C21 C22 H22C 109.5 ?
H22A C22 H22C 109.5 ?
H22B C22 H22C 109.5 ?

loop_
_geom_bond_atom_site_label_1
_geom_bond_atom_site_label_2
_geom_bond_distance
_geom_bond_publ_flag
O1 C21 1.217(5) yes
N1 C7 1.368(4) yes
N1 C8 1.390(5) yes
N1 H1 0.89(4) ?
N3 N2 1.278(4) yes
N3 C15 1.414(4) yes
N4 C21 1.349(5) yes
N4 C18 1.413(5) yes
N4 H4 0.83(4) ?
C1 C2 1.374(6) ?
C1 H11 1.01(4) ?
C2 H21 0.97(4) ?
C3 C4 1.364(6) ?
C3 C2 1.373(6) ?
C3 H31 1.00(4) ?
C4 H41 0.97(4) ?
C5 C4 1.374(6) ?
C5 H51 0.91(3) ?
C6 C5 1.392(5) ?
C6 C1 1.400(5) ?
C6 C7 1.471(5) ?
C8 C9 1.385(5) ?
C9 H91 0.96(4) ?
C10 C9 1.375(6) ?
C10 H101 0.94(4) ?
C11 C12 1.376(6) ?
C11 C10 1.390(6) ?
C11 H111 0.98(4) ?
C12 H121 0.99(3) ?
C13 C8 1.395(5) yes
C13 C12 1.407(5) ?
C14 N2 1.385(4) yes
C14 C7 1.396(5) yes
C14 C13 1.445(5) yes
C15 C20 1.383(5) ?
C15 C16 1.388(5) ?
C16 H161 1.01(4) ?
C17 C16 1.376(5) ?
C17 H171 0.99(4) ?
C18 C17 1.384(5) ?
C18 C19 1.394(5) ?
C19 C20 1.378(6) ?
C19 H191 0.89(4) ?
C20 H201 1.05(5) ?
C21 C22 1.489(6) ?
C22 H22A 0.9600 ?
C22 H22B 0.9600 ?
C22 H22C 0.9600 ?

loop_
_geom_torsion_atom_site_label_1
_geom_torsion_atom_site_label_2
_geom_torsion_atom_site_label_3
_geom_torsion_atom_site_label_4
_geom_torsion
C8 N1 C7 C14 -0.1(4)
C8 N1 C7 C6 -178.7(3)
C7 N1 C8 C9 178.5(4)
C7 N1 C8 C13 0.0(4)
C15 N3 N2 C14 -180.0(3)
N2 N3 C15 C20 -9.7(5)
N2 N3 C15 C16 173.4(3)
C21 N4 C18 C17 -153.1(4)
C21 N4 C18 C19 28.3(6)
C18 N4 C21 O1 -7.3(7)
C18 N4 C21 C22 172.4(4)
C6 C1 C2 C3 1.2(7)
C4 C3 C2 C1 -0.8(7)
C2 C3 C4 C5 -0.3(6)
C6 C5 C4 C3 1.0(6)
C1 C6 C5 C4 -0.6(5)
C7 C6 C5 C4 178.7(3)
C5 C6 C7 N1 -11.9(5)
C1 C6 C7 N1 167.4(3)
C5 C6 C7 C14 169.9(3)
C1 C6 C7 C14 -10.8(6)
C5 C6 C1 C2 -0.5(5)
C7 C6 C1 C2 -179.8(4)
N1 C8 C9 C10 -177.9(4)
C13 C8 C9 C10 0.3(6)
C11 C10 C9 C8 -0.4(6)
C12 C11 C10 C9 0.9(7)
C10 C11 C12 C13 -1.3(6)
C8 C13 C12 C11 1.1(5)
C14 C13 C12 C11 178.1(4)
C12 C13 C8 C9 -0.7(5)
C14 C13 C8 C9 -178.5(3)
C12 C13 C8 N1 177.9(3)
C14 C13 C8 N1 0.1(4)
C7 C14 N2 N3 171.2(3)
C13 C14 N2 N3 -4.3(5)
N2 C14 C13 C8 175.8(3)
C7 C14 C13 C8 -0.1(4)
N2 C14 C13 C12 -1.5(6)
C7 C14 C13 C12 -177.4(4)
N2 C14 C7 N1 -176.2(3)
C13 C14 C7 N1 0.2(4)
N2 C14 C7 C6 2.2(5)
C13 C14 C7 C6 178.5(3)
C20 C15 C16 C17 1.5(6)
N3 C15 C16 C17 178.7(3)
C16 C15 C20 C19 -0.4(6)
N3 C15 C20 C19 -177.2(4)
C18 C17 C16 C15 -0.9(6)
C19 C18 C17 C16 -1.0(6)
N4 C18 C17 C16 -179.6(3)
C17 C18 C19 C20 2.1(6)
N4 C18 C19 C20 -179.3(4)
C18 C19 C20 C15 -1.5(6)

loop_
_cod_related_entry_id
_cod_related_entry_database
_cod_related_entry_code
1 ChemSpider 21179048
